data_7160116
loop_
_publ_author_name
'Yadav, Bharti'
'Ravikanth, Mangalampalli'

_publ_section_title
;
 Synthesis of anthracene-bridged expanded rosarin.
;
_journal_issue 37
_journal_name_full 'Organic &amp; biomolecular chemistry'
_journal_page_first 7607
_journal_page_last 7611
_journal_paper_doi 10.1039/d4ob01283f
_journal_volume 22
_journal_year 2024
_chemical_formula_moiety 'C H Cl3, C87 H39 F15 N6, 1.5[CHCl3]'
_chemical_formula_sum 'C88 H40 Cl3 F15 N6'
_chemical_formula_weight 1572.672
_space_group_crystal_system monoclinic
_space_group_IT_number 14
_space_group_name_Hall '-P 2yn'
_space_group_name_H-M_alt 'P 1 21/n 1'
_symmetry_Int_Tables_number 14
_atom_sites_solution_primary iterative
_audit_creation_date 2024-07-31
_audit_creation_method
;
Olex2 1.5
(compiled 2024.02.16 svn.r378c4104 for OlexSys, GUI svn.r6928)
;
_audit_update_record
;
2024-07-31 deposited with the CCDC.	2024-08-21 downloaded from the CCDC.
;
_cell_angle_alpha 90
_cell_angle_beta 97.679(3)
_cell_angle_gamma 90
_cell_formula_units_Z 4
_cell_length_a 19.563(3)
_cell_length_b 17.740(3)
_cell_length_c 21.900(4)
_cell_measurement_reflns_used 3145
_cell_measurement_temperature 105.00
_cell_measurement_theta_max 21.90
_cell_measurement_theta_min 2.30
_cell_volume 7532(2)
_computing_cell_refinement 'SAINT V8.40A (Bruker, 2019)'
_computing_data_reduction 'SAINT V8.40A (Bruker, 2019)'
_computing_molecular_graphics 'Olex2 1.5 (Dolomanov et al., 2009)'
_computing_publication_material 'Olex2 1.5 (Dolomanov et al., 2009)'
_computing_structure_refinement 'olex2.refine 1.5 (Bourhis et al., 2015)'
_computing_structure_solution 'olex2.solve 1.5 (Bourhis et al., 2015)'
_diffrn_ambient_temperature 105.00
_diffrn_measured_fraction_theta_full 0.9986
_diffrn_measured_fraction_theta_max 0.9986
_diffrn_measurement_device_type 'Bruker APEX-II CCD'
_diffrn_measurement_method '\f and \w scans'
_diffrn_radiation_type 'Mo K\a'
_diffrn_radiation_wavelength 0.71073
_diffrn_reflns_av_R_equivalents 0.3513
_diffrn_reflns_av_unetI/netI 0.2036
_diffrn_reflns_Laue_measured_fraction_full 0.9986
_diffrn_reflns_Laue_measured_fraction_max 0.9986
_diffrn_reflns_limit_h_max 23
_diffrn_reflns_limit_h_min -23
_diffrn_reflns_limit_k_max 21
_diffrn_reflns_limit_k_min -21
_diffrn_reflns_limit_l_max 26
_diffrn_reflns_limit_l_min -26
_diffrn_reflns_number 122303
_diffrn_reflns_point_group_measured_fraction_full 0.9986
_diffrn_reflns_point_group_measured_fraction_max 0.9986
_diffrn_reflns_theta_full 25.0668
_diffrn_reflns_theta_max 25.07
_diffrn_reflns_theta_min 1.88
_diffrn_source_current 1.4
_diffrn_source_power 0.07
_diffrn_source_voltage 50.0
_diffrn_standards_number 0
_exptl_absorpt_coefficient_mu 0.210
_exptl_absorpt_correction_T_max 0.7452
_exptl_absorpt_correction_T_min 0.4265
_exptl_absorpt_correction_type none
_exptl_absorpt_process_details
;
SADABS-2016/2 (Bruker,2016/2) was used for absorption correction.
wR2(int) was 0.1533 before and 0.1044 after correction.
The Ratio of minimum to maximum transmission is 0.5723.
The \l/2 correction factor is Not present.
;
_exptl_crystal_colour 'metallic dark pink'
_exptl_crystal_colour_lustre metallic
_exptl_crystal_colour_modifier dark
_exptl_crystal_colour_primary pink
_exptl_crystal_density_diffrn 1.387
_exptl_crystal_description block
_exptl_crystal_F_000 3188.243
_exptl_crystal_size_max 0.053
_exptl_crystal_size_mid 0.042
_exptl_crystal_size_min 0.03
_refine_diff_density_max 1.9122
_refine_diff_density_min -1.9047
_refine_diff_density_rms 0.2073
_refine_ls_d_res_high 0.8388
_refine_ls_d_res_low 10.8520
_refine_ls_goodness_of_fit_ref 1.0958
_refine_ls_hydrogen_treatment mixed
_refine_ls_matrix_type full
_refine_ls_number_constraints 79
_refine_ls_number_parameters 1012
_refine_ls_number_reflns 13364
_refine_ls_number_restraints 0
_refine_ls_restrained_S_all 1.0958
_refine_ls_R_factor_all 0.2322
_refine_ls_R_factor_gt 0.0960
_refine_ls_shift/su_max 0.0039
_refine_ls_shift/su_mean 0.0001
_refine_ls_structure_factor_coef Fsqd
_refine_ls_weighting_details 'w=1/[\s^2^(Fo^2^)+(0.1336P)^2^] where P=(Fo^2^+2Fc^2^)/3'
_refine_ls_weighting_scheme calc
_refine_ls_wR_factor_gt 0.2198
_refine_ls_wR_factor_ref 0.3151
_reflns_Friedel_coverage 0.0
_reflns_limit_h_max 16
_reflns_limit_h_min -23
_reflns_limit_k_max 21
_reflns_limit_k_min 0
_reflns_limit_l_max 26
_reflns_limit_l_min -15
_reflns_number_gt 5395
_reflns_number_total 13364
_reflns_threshold_expression I>=2u(I)
_cod_data_source_file d4ob01283f2.cif
_cod_data_source_block MR_BY_ANTH_HEX_EXP_PF5_1D_0m_a
_cod_depositor_comments 'Adding full bibliography for 7160116.cif.'
_cod_original_cell_volume 7533(2)
_cod_database_code 7160116
_olex2_refinement_description
;
1. Fixed Uiso
 At 1.2 times of:
  All C(H) groups, All N(H) groups
2.a Ternary CH refined with riding coordinates:
 C88(H88)
2.b Aromatic/amide H refined with riding coordinates:
 N6(H6), N4(H4), N2(H2), C62(H62), C8(H8), C58(H58), C4(H4a), C57(H57), C9(H9),
  C54(H54), C59(H59), C53(H53), C3(H3), C68(H68), C5(H5), C45(H45), C1(H1),
 C48(H48), C34(H34), C37(H37), C33(H33), C49(H49), C38(H38), C44(H44), C41(H41),
  C43(H43), C29(H29), C65(H65), C39(H39), C13(H13), C14(H14), C21(H21),
 C25(H25), C19(H19), C18(H18), C17(H17), C23(H23), C24(H24)
;
_smtbx_masks_void_probe_radius 1.2
_smtbx_masks_void_truncation_radius 1.2
_olex2_submission_special_instructions 'No special instructions were received'

loop_
_space_group_symop_id
_space_group_symop_operation_xyz
1 x,y,z
2 -x+1/2,y+1/2,-z+1/2
3 -x,-y,-z
4 x-1/2,-y-1/2,z-1/2

loop_
_atom_site_label
_atom_site_type_symbol
_atom_site_fract_x
_atom_site_fract_y
_atom_site_fract_z
_atom_site_U_iso_or_equiv
_atom_site_adp_type
_atom_site_occupancy
_atom_site_refinement_flags_posn
Cl1 Cl 0.75141(18) 0.80186(17) 0.93308(14) 0.1053(11) Uani 1.000000 .
Cl2 Cl 0.83237(12) 0.73087(14) 1.03658(10) 0.0613(7) Uani 1.000000 .
Cl3 Cl 0.8351(2) 0.6735(3) 0.91602(15) 0.171(2) Uani 1.000000 .
C88 C 0.7856(4) 0.7170(5) 0.9636(4) 0.059(3) Uani 1.000000 .
H88 H 0.7461(4) 0.6827(5) 0.9686(4) 0.071(3) Uiso 1.000000 R
F1 F 0.4532(2) 0.2713(3) 0.5656(2) 0.0672(15) Uani 1.000000 .
F2 F 0.5055(3) 0.3055(4) 0.4622(3) 0.0875(19) Uani 1.000000 .
F3 F 0.6094(4) 0.4073(3) 0.4639(3) 0.112(3) Uani 1.000000 .
F4 F 0.6652(4) 0.4697(3) 0.5733(4) 0.134(3) Uani 1.000000 .
F5 F 0.6104(3) 0.4383(3) 0.6778(3) 0.095(2) Uani 1.000000 .
F6 F 0.5047(2) 0.5901(3) 0.6871(2) 0.0507(12) Uani 1.000000 .
F7 F 0.5945(3) 0.5985(3) 0.6049(2) 0.0712(16) Uani 1.000000 .
F8 F 0.7234(3) 0.6560(3) 0.6390(2) 0.0757(16) Uani 1.000000 .
F9 F 0.7586(2) 0.7080(3) 0.7554(2) 0.0782(17) Uani 1.000000 .
F10 F 0.6696(2) 0.6997(3) 0.8378(2) 0.0645(15) Uani 1.000000 .
F11 F 0.5703(2) 0.8121(3) 0.6810(2) 0.0569(13) Uani 1.000000 .
F12 F 0.6484(3) 0.7981(3) 0.5905(3) 0.0874(19) Uani 1.000000 .
F13 F 0.6064(3) 0.8611(3) 0.4776(2) 0.0784(17) Uani 1.000000 .
F14 F 0.4834(3) 0.9316(3) 0.4568(2) 0.0620(14) Uani 1.000000 .
F15 F 0.4050(2) 0.9470(2) 0.54687(19) 0.0471(12) Uani 1.000000 .
N1 N 0.4121(3) 0.3855(3) 0.7436(2) 0.0301(15) Uani 1.000000 .
N2 N 0.4916(3) 0.2679(3) 0.7736(3) 0.0388(16) Uani 1.000000 .
H2 H 0.4560(3) 0.2923(3) 0.7846(3) 0.047(2) Uiso 1.000000 R
N3 N 0.4751(3) 0.5506(4) 0.8721(3) 0.0393(16) Uani 1.000000 .
N4 N 0.4577(3) 0.7118(4) 0.8719(3) 0.0353(16) Uani 1.000000 .
H4 H 0.4367(3) 0.6731(4) 0.8862(3) 0.0424(19) Uiso 1.000000 R
N5 N 0.3884(3) 0.9573(3) 0.7435(3) 0.0313(15) Uani 1.000000 .
N6 N 0.3687(3) 0.8121(3) 0.7297(2) 0.0276(14) Uani 1.000000 .
H6 H 0.3565(3) 0.8516(3) 0.7500(2) 0.0331(17) Uiso 1.000000 R
C1 C 0.2270(4) 0.5808(4) 0.8816(3) 0.0335(19) Uani 1.000000 .
H1 H 0.1985(4) 0.5793(4) 0.9134(3) 0.040(2) Uiso 1.000000 R
C2 C 0.2547(4) 0.5134(4) 0.8635(3) 0.0307(18) Uani 1.000000 .
C3 C 0.2423(4) 0.4436(4) 0.8916(3) 0.0338(19) Uani 1.000000 .
H3 H 0.2145(4) 0.4423(4) 0.9240(3) 0.041(2) Uiso 1.000000 R
C4 C 0.2698(4) 0.3786(4) 0.8728(3) 0.0334(19) Uani 1.000000 .
H4a H 0.2625(4) 0.3322(4) 0.8926(3) 0.040(2) Uiso 1.000000 R
C5 C 0.3090(3) 0.3811(4) 0.8238(3) 0.0291(18) Uani 1.000000 .
H5 H 0.3271(3) 0.3351(4) 0.8105(3) 0.035(2) Uiso 1.000000 R
C6 C 0.3227(3) 0.4456(4) 0.7942(3) 0.0282(17) Uani 1.000000 .
C7 C 0.3631(3) 0.4415(4) 0.7426(3) 0.0244(16) Uani 1.000000 .
C8 C 0.3611(4) 0.4792(4) 0.6871(3) 0.0295(18) Uani 1.000000 .
H8 H 0.3313(4) 0.5200(4) 0.6737(3) 0.035(2) Uiso 1.000000 R
C9 C 0.4107(3) 0.4469(4) 0.6540(3) 0.0306(18) Uani 1.000000 .
H9 H 0.4203(3) 0.4620(4) 0.6144(3) 0.037(2) Uiso 1.000000 R
C10 C 0.4431(4) 0.3891(4) 0.6896(3) 0.0350(19) Uani 1.000000 .
C11 C 0.4974(4) 0.3391(4) 0.6814(3) 0.0331(19) Uani 1.000000 .
C12 C 0.5208(4) 0.2817(4) 0.7211(4) 0.038(2) Uani 1.000000 .
C13 C 0.5778(4) 0.2306(5) 0.7192(5) 0.055(3) Uani 1.000000 .
H13 H 0.6074(4) 0.2270(5) 0.6883(5) 0.066(3) Uiso 1.000000 R
C14 C 0.5796(4) 0.1882(5) 0.7718(5) 0.064(3) Uani 1.000000 .
H14 H 0.6117(4) 0.1493(5) 0.7843(5) 0.077(3) Uiso 1.000000 R
C15 C 0.5250(4) 0.2124(5) 0.8050(4) 0.050(2) Uani 1.000000 .
C16 C 0.5059(4) 0.1848(5) 0.8643(4) 0.051(2) Uani 1.000000 .
C17 C 0.5178(4) 0.1091(5) 0.8780(4) 0.064(3) Uani 1.000000 .
H17 H 0.5408(4) 0.0784(5) 0.8516(4) 0.077(4) Uiso 1.000000 R
C18 C 0.4951(5) 0.0773(6) 0.9326(5) 0.068(3) Uani 1.000000 .
H18 H 0.5030(5) 0.0256(6) 0.9426(5) 0.082(4) Uiso 1.000000 R
C19 C 0.4621(5) 0.1227(7) 0.9697(5) 0.071(3) Uani 1.000000 .
H19 H 0.4444(5) 0.1009(7) 1.0041(5) 0.086(4) Uiso 1.000000 R
C20 C 0.4532(4) 0.2007(6) 0.9590(4) 0.056(3) Uani 1.000000 .
C21 C 0.4217(5) 0.2494(7) 0.9989(4) 0.064(3) Uani 1.000000 .
H21 H 0.4027(5) 0.2279(7) 1.0326(4) 0.076(4) Uiso 1.000000 R
C22 C 0.4176(4) 0.3269(6) 0.9906(4) 0.053(3) Uani 1.000000 .
C23 C 0.3842(5) 0.3727(7) 1.0305(4) 0.066(3) Uani 1.000000 .
H23 H 0.3646(5) 0.3514(7) 1.0640(4) 0.079(4) Uiso 1.000000 R
C24 C 0.3811(5) 0.4466(8) 1.0196(4) 0.073(3) Uani 1.000000 .
H24 H 0.3568(5) 0.4775(8) 1.0448(4) 0.088(4) Uiso 1.000000 R
C25 C 0.4127(4) 0.4813(6) 0.9718(4) 0.055(3) Uani 1.000000 .
H25 H 0.4100(4) 0.5345(6) 0.9669(4) 0.066(3) Uiso 1.000000 R
C26 C 0.4468(4) 0.4398(5) 0.9330(3) 0.044(2) Uani 1.000000 .
C27 C 0.4854(4) 0.4780(5) 0.8882(3) 0.045(2) Uani 1.000000 .
C28 C 0.5416(4) 0.4459(5) 0.8595(4) 0.046(2) Uani 1.000000 .
C29 C 0.5615(4) 0.5045(5) 0.8227(4) 0.045(2) Uani 1.000000 .
H29 H 0.5962(4) 0.5014(5) 0.7962(4) 0.055(3) Uiso 1.000000 R
C30 C 0.5216(4) 0.5684(5) 0.8314(4) 0.040(2) Uani 1.000000 .
C31 C 0.5330(4) 0.6411(5) 0.8114(3) 0.0354(19) Uani 1.000000 .
C32 C 0.5076(4) 0.7076(5) 0.8323(3) 0.0347(19) Uani 1.000000 .
C33 C 0.5284(4) 0.7824(5) 0.8226(3) 0.040(2) Uani 1.000000 .
H33 H 0.5617(4) 0.7969(5) 0.7970(3) 0.048(2) Uiso 1.000000 R
C34 C 0.4932(4) 0.8305(5) 0.8557(3) 0.039(2) Uani 1.000000 .
H34 H 0.4985(4) 0.8837(5) 0.8588(3) 0.047(2) Uiso 1.000000 R
C35 C 0.4468(4) 0.7847(5) 0.8848(3) 0.0344(19) Uani 1.000000 .
C36 C 0.3971(4) 0.8099(4) 0.9253(3) 0.0323(19) Uani 1.000000 .
C37 C 0.3824(4) 0.7630(5) 0.9724(3) 0.042(2) Uani 1.000000 .
H37 H 0.4023(4) 0.7141(5) 0.9763(3) 0.051(3) Uiso 1.000000 R
C38 C 0.3379(4) 0.7867(5) 1.0148(3) 0.046(2) Uani 1.000000 .
H38 H 0.3285(4) 0.7536(5) 1.0467(3) 0.055(3) Uiso 1.000000 R
C39 C 0.3089(4) 0.8557(6) 1.0102(4) 0.052(2) Uani 1.000000 .
H39 H 0.2787(4) 0.8701(6) 1.0387(4) 0.062(3) Uiso 1.000000 R
C40 C 0.3222(4) 0.9071(5) 0.9643(3) 0.0355(19) Uani 1.000000 .
C41 C 0.2932(4) 0.9800(5) 0.9572(4) 0.044(2) Uani 1.000000 .
H41 H 0.2641(4) 0.9962(5) 0.9861(4) 0.053(3) Uiso 1.000000 R
C42 C 0.3047(4) 1.0290(5) 0.9106(4) 0.040(2) Uani 1.000000 .
C43 C 0.2799(4) 1.1039(5) 0.9065(4) 0.045(2) Uani 1.000000 .
H43 H 0.2528(4) 1.1211(5) 0.9366(4) 0.054(3) Uiso 1.000000 R
C44 C 0.2929(4) 1.1522(5) 0.8619(4) 0.043(2) Uani 1.000000 .
H44 H 0.2769(4) 1.2028(5) 0.8618(4) 0.051(3) Uiso 1.000000 R
C45 C 0.3310(4) 1.1262(4) 0.8149(4) 0.038(2) Uani 1.000000 .
H45 H 0.3410(4) 1.1605(4) 0.7840(4) 0.046(2) Uiso 1.000000 R
C46 C 0.3539(4) 1.0523(4) 0.8129(3) 0.0334(19) Uani 1.000000 .
C47 C 0.3879(4) 1.0289(4) 0.7606(3) 0.0335(19) Uani 1.000000 .
C48 C 0.4256(4) 1.0759(4) 0.7213(3) 0.037(2) Uani 1.000000 .
H48 H 0.4315(4) 1.1290(4) 0.7235(3) 0.044(2) Uiso 1.000000 R
C49 C 0.4505(4) 1.0282(4) 0.6810(3) 0.038(2) Uani 1.000000 .
H49 H 0.4778(4) 1.0414(4) 0.6499(3) 0.046(2) Uiso 1.000000 R
C50 C 0.4276(4) 0.9542(4) 0.6945(3) 0.0329(19) Uani 1.000000 .
C51 C 0.4403(4) 0.8850(4) 0.6679(3) 0.0302(18) Uani 1.000000 .
C52 C 0.4120(4) 0.8155(4) 0.6857(3) 0.0314(18) Uani 1.000000 .
C53 C 0.4173(4) 0.7415(4) 0.6643(3) 0.0356(19) Uani 1.000000 .
H53 H 0.4437(4) 0.7256(4) 0.6332(3) 0.043(2) Uiso 1.000000 R
C54 C 0.3772(4) 0.6958(4) 0.6963(3) 0.0316(18) Uani 1.000000 .
H54 H 0.3712(4) 0.6430(4) 0.6909(3) 0.038(2) Uiso 1.000000 R
C55 C 0.3466(4) 0.7407(4) 0.7385(3) 0.0272(17) Uani 1.000000 .
C56 C 0.2986(3) 0.7275(4) 0.7842(3) 0.0283(18) Uani 1.000000 .
C57 C 0.2640(3) 0.7888(4) 0.8036(3) 0.0281(17) Uani 1.000000 .
H57 H 0.2712(3) 0.8366(4) 0.7860(3) 0.034(2) Uiso 1.000000 R
C58 C 0.2184(3) 0.7842(4) 0.8485(3) 0.0297(18) Uani 1.000000 .
H58 H 0.1962(3) 0.8282(4) 0.8609(3) 0.036(2) Uiso 1.000000 R
C59 C 0.2070(4) 0.7171(4) 0.8730(3) 0.0336(19) Uani 1.000000 .
H59 H 0.1764(4) 0.7141(4) 0.9031(3) 0.040(2) Uiso 1.000000 R
C60 C 0.2389(3) 0.6506(4) 0.8555(3) 0.0277(17) Uani 1.000000 .
C61 C 0.2979(3) 0.5169(4) 0.8154(3) 0.0274(18) Uani 1.000000 .
C62 C 0.3149(3) 0.5862(4) 0.7923(3) 0.0289(18) Uani 1.000000 .
H62 H 0.3470(3) 0.5880(4) 0.7634(3) 0.035(2) Uiso 1.000000 R
C63 C 0.2861(3) 0.6538(4) 0.8101(3) 0.0263(17) Uani 1.000000 .
C64 C 0.4759(4) 0.2328(5) 0.9058(4) 0.043(2) Uani 1.000000 .
C65 C 0.4710(4) 0.3095(5) 0.8983(4) 0.048(2) Uani 1.000000 .
H65 H 0.4850(4) 0.3304(5) 0.8620(4) 0.057(3) Uiso 1.000000 R
C66 C 0.4471(4) 0.3587(6) 0.9399(3) 0.048(2) Uani 1.000000 .
C67 C 0.3649(4) 0.8833(4) 0.9191(3) 0.0334(19) Uani 1.000000 .
C68 C 0.3717(3) 0.9298(4) 0.8696(3) 0.0324(19) Uani 1.000000 .
H68 H 0.3971(3) 0.9116(4) 0.8386(3) 0.039(2) Uiso 1.000000 R
C69 C 0.3433(3) 1.0019(4) 0.8627(3) 0.0320(18) Uani 1.000000 .
C70 C 0.5309(4) 0.3542(4) 0.6251(4) 0.0361(19) Uani 1.000000 .
C71 C 0.5053(4) 0.3220(5) 0.5698(4) 0.046(2) Uani 1.000000 .
C72 C 0.5318(5) 0.3384(6) 0.5151(4) 0.062(3) Uani 1.000000 .
C73 C 0.5844(7) 0.3899(6) 0.5166(6) 0.080(4) Uani 1.000000 .
C74 C 0.6116(6) 0.4216(5) 0.5716(7) 0.083(4) Uani 1.000000 .
H28 H 0.571(5) 0.386(5) 0.872(4) 0.100(5) Uiso 1.000000 R
C75 C 0.5840(5) 0.4054(5) 0.6248(5) 0.063(3) Uani 1.000000 .
C76 C 0.5828(4) 0.6461(4) 0.7655(4) 0.040(2) Uani 1.000000 .
C77 C 0.5672(4) 0.6209(5) 0.7051(4) 0.042(2) Uani 1.000000 .
C78 C 0.6126(5) 0.6242(5) 0.6624(4) 0.051(2) Uani 1.000000 .
C79 C 0.6760(5) 0.6534(5) 0.6798(4) 0.055(2) Uani 1.000000 .
C80 C 0.6945(4) 0.6788(5) 0.7380(4) 0.057(3) Uani 1.000000 .
C81 C 0.6486(4) 0.6757(5) 0.7797(4) 0.047(2) Uani 1.000000 .
C82 C 0.4849(4) 0.8806(4) 0.6185(3) 0.037(2) Uani 1.000000 .
C83 C 0.5474(4) 0.8423(5) 0.6263(4) 0.046(2) Uani 1.000000 .
C84 C 0.5868(5) 0.8359(5) 0.5783(5) 0.063(3) Uani 1.000000 .
C85 C 0.5671(5) 0.8668(5) 0.5235(4) 0.059(3) Uani 1.000000 .
C86 C 0.5050(5) 0.9023(5) 0.5122(4) 0.047(2) Uani 1.000000 .
C87 C 0.4646(4) 0.9087(4) 0.5595(4) 0.039(2) Uani 1.000000 .

loop_
_atom_site_aniso_label
_atom_site_aniso_U_11
_atom_site_aniso_U_22
_atom_site_aniso_U_33
_atom_site_aniso_U_12
_atom_site_aniso_U_13
_atom_site_aniso_U_23
Cl1 0.140(3) 0.079(2) 0.083(2) -0.0070(19) -0.039(2) -0.0008(17)
Cl2 0.0670(15) 0.0704(17) 0.0476(14) -0.0182(13) 0.0123(12) 0.0037(12)
Cl3 0.167(4) 0.276(6) 0.061(2) 0.135(4) -0.013(2) -0.051(3)
C88 0.054(6) 0.072(7) 0.049(6) -0.004(5) 0.003(5) -0.004(5)
F1 0.057(3) 0.107(4) 0.041(3) -0.018(3) 0.017(2) -0.016(3)
F2 0.081(4) 0.139(6) 0.049(4) 0.030(4) 0.031(3) 0.017(4)
F3 0.159(6) 0.078(4) 0.127(5) 0.040(4) 0.119(5) 0.039(4)
F4 0.150(6) 0.057(4) 0.227(8) -0.052(4) 0.144(6) -0.043(5)
F5 0.078(4) 0.082(4) 0.139(6) -0.044(3) 0.071(4) -0.061(4)
F6 0.045(3) 0.056(3) 0.050(3) 0.004(2) 0.001(2) -0.015(2)
F7 0.087(4) 0.088(4) 0.040(3) 0.018(3) 0.015(3) -0.012(3)
F8 0.076(4) 0.098(4) 0.061(3) 0.013(3) 0.041(3) 0.005(3)
F9 0.045(3) 0.126(5) 0.068(4) -0.015(3) 0.024(3) -0.003(3)
F10 0.040(3) 0.113(5) 0.041(3) -0.018(3) 0.006(2) -0.009(3)
F11 0.047(3) 0.070(4) 0.057(3) 0.013(3) 0.021(2) 0.021(3)
F12 0.081(4) 0.084(4) 0.112(5) 0.030(3) 0.066(4) 0.035(4)
F13 0.099(4) 0.071(4) 0.083(4) 0.010(3) 0.075(4) 0.010(3)
F14 0.091(4) 0.061(3) 0.041(3) -0.011(3) 0.034(3) 0.013(3)
F15 0.053(3) 0.054(3) 0.037(3) 0.005(3) 0.014(2) 0.010(2)
N1 0.031(3) 0.036(4) 0.025(4) -0.001(3) 0.010(3) -0.005(3)
N2 0.026(3) 0.034(4) 0.056(5) 0.007(3) 0.002(3) 0.006(3)
N3 0.035(4) 0.045(5) 0.037(4) -0.009(3) 0.003(3) 0.003(3)
N4 0.031(4) 0.039(4) 0.034(4) -0.002(3) -0.000(3) 0.011(3)
N5 0.033(3) 0.039(4) 0.023(3) 0.002(3) 0.004(3) 0.001(3)
N6 0.031(3) 0.029(4) 0.024(3) -0.001(3) 0.009(3) -0.001(3)
C1 0.030(4) 0.044(5) 0.028(4) 0.002(4) 0.011(3) 0.000(4)
C2 0.036(4) 0.031(5) 0.023(4) -0.002(4) -0.002(4) 0.001(4)
C3 0.036(4) 0.050(5) 0.019(4) -0.008(4) 0.012(3) 0.006(4)
C4 0.043(5) 0.028(5) 0.031(5) -0.002(4) 0.013(4) 0.005(4)
C5 0.031(4) 0.034(5) 0.023(4) 0.000(4) 0.008(3) -0.004(4)
C6 0.027(4) 0.035(5) 0.024(4) 0.002(4) 0.008(3) 0.001(4)
C7 0.035(4) 0.016(4) 0.022(4) -0.001(3) 0.003(3) -0.005(3)
C8 0.039(4) 0.025(4) 0.024(4) 0.002(4) 0.001(4) 0.005(3)
C9 0.034(4) 0.032(5) 0.025(4) 0.001(4) 0.005(4) -0.001(4)
C10 0.029(4) 0.039(5) 0.038(5) -0.001(4) 0.010(4) -0.004(4)
C11 0.028(4) 0.033(5) 0.040(5) -0.000(4) 0.010(4) -0.002(4)
C12 0.029(4) 0.043(5) 0.043(5) -0.007(4) 0.010(4) 0.002(4)
C13 0.033(5) 0.046(6) 0.091(8) 0.009(4) 0.020(5) 0.003(5)
C14 0.040(5) 0.038(6) 0.113(9) 0.005(5) 0.005(6) 0.019(6)
C15 0.031(5) 0.047(6) 0.070(7) -0.004(4) -0.006(5) 0.003(5)
C16 0.037(5) 0.047(6) 0.064(6) -0.014(4) -0.012(5) 0.026(5)
C17 0.056(6) 0.056(7) 0.068(7) -0.017(5) -0.036(5) 0.015(5)
C18 0.061(7) 0.050(7) 0.079(8) -0.015(5) -0.041(6) 0.030(6)
C19 0.064(7) 0.076(9) 0.064(7) -0.035(6) -0.030(6) 0.030(6)
C20 0.047(6) 0.062(7) 0.051(6) -0.027(5) -0.024(5) 0.037(6)
C21 0.048(6) 0.106(9) 0.031(6) -0.033(6) -0.016(5) 0.023(6)
C22 0.047(6) 0.079(8) 0.027(5) -0.028(5) -0.012(4) 0.013(5)
C23 0.055(6) 0.106(9) 0.037(6) -0.036(7) 0.002(5) -0.005(6)
C24 0.060(7) 0.129(11) 0.034(6) -0.037(7) 0.015(5) -0.012(6)
C25 0.046(5) 0.073(7) 0.045(6) -0.018(5) -0.002(5) -0.008(5)
C26 0.032(5) 0.072(7) 0.028(5) -0.016(5) 0.004(4) -0.003(5)
C27 0.035(5) 0.069(7) 0.029(5) -0.017(5) 0.002(4) -0.006(5)
C28 0.044(5) 0.049(6) 0.045(5) -0.017(5) 0.004(4) -0.009(5)
C29 0.043(5) 0.043(6) 0.052(6) -0.009(4) 0.014(4) -0.009(5)
C30 0.032(5) 0.052(6) 0.036(5) -0.004(4) 0.004(4) 0.000(4)
C31 0.025(4) 0.044(5) 0.036(5) 0.001(4) -0.001(4) -0.003(4)
C32 0.027(4) 0.046(6) 0.032(5) -0.000(4) 0.007(4) 0.005(4)
C33 0.028(4) 0.056(6) 0.038(5) 0.002(4) 0.006(4) 0.004(4)
C34 0.030(4) 0.047(6) 0.038(5) 0.008(4) 0.001(4) 0.005(4)
C35 0.030(4) 0.045(6) 0.028(4) -0.000(4) 0.003(4) 0.002(4)
C36 0.030(4) 0.049(5) 0.016(4) -0.010(4) -0.000(3) 0.004(4)
C37 0.041(5) 0.051(6) 0.036(5) 0.006(4) 0.010(4) 0.005(4)
C38 0.047(5) 0.064(7) 0.029(5) -0.004(5) 0.007(4) 0.014(4)
C39 0.051(6) 0.075(7) 0.035(5) -0.012(5) 0.023(4) -0.007(5)
C40 0.028(4) 0.055(6) 0.023(4) -0.004(4) 0.003(4) -0.005(4)
C41 0.038(5) 0.063(6) 0.033(5) -0.006(5) 0.010(4) -0.013(5)
C42 0.033(5) 0.048(6) 0.037(5) 0.002(4) -0.002(4) -0.008(4)
C43 0.036(5) 0.052(6) 0.045(6) 0.003(4) 0.002(4) -0.018(5)
C44 0.042(5) 0.045(6) 0.039(5) 0.006(4) -0.003(4) -0.006(4)
C45 0.036(5) 0.039(5) 0.038(5) -0.001(4) 0.000(4) -0.005(4)
C46 0.028(4) 0.038(5) 0.033(5) -0.001(4) 0.002(4) -0.001(4)
C47 0.037(5) 0.028(5) 0.034(5) 0.005(4) -0.001(4) -0.000(4)
C48 0.040(5) 0.027(5) 0.042(5) -0.008(4) -0.003(4) 0.011(4)
C49 0.038(5) 0.044(5) 0.034(5) -0.003(4) 0.010(4) 0.005(4)
C50 0.033(4) 0.036(5) 0.030(5) 0.003(4) 0.006(4) 0.009(4)
C51 0.033(4) 0.028(5) 0.030(4) -0.000(4) 0.007(4) 0.007(4)
C52 0.035(4) 0.039(5) 0.023(4) 0.001(4) 0.012(4) -0.005(4)
C53 0.041(5) 0.033(5) 0.034(5) -0.002(4) 0.009(4) -0.000(4)
C54 0.036(4) 0.026(4) 0.034(4) -0.002(4) 0.008(4) 0.000(4)
C55 0.038(4) 0.030(5) 0.014(4) 0.004(4) 0.005(3) -0.001(3)
C56 0.022(4) 0.038(5) 0.026(4) -0.002(4) 0.004(3) 0.006(4)
C57 0.023(4) 0.028(5) 0.032(4) 0.005(3) 0.000(3) 0.008(3)
C58 0.027(4) 0.039(5) 0.024(4) 0.005(4) 0.006(3) -0.002(4)
C59 0.035(4) 0.037(5) 0.031(5) 0.003(4) 0.013(4) -0.004(4)
C60 0.027(4) 0.031(5) 0.026(4) -0.001(3) 0.005(3) 0.001(4)
C61 0.022(4) 0.041(5) 0.021(4) -0.001(4) 0.008(3) -0.003(4)
C62 0.023(4) 0.040(5) 0.025(4) -0.002(4) 0.009(3) 0.001(4)
C63 0.026(4) 0.034(5) 0.019(4) 0.001(3) 0.004(3) -0.006(3)
C64 0.034(5) 0.045(6) 0.046(6) -0.008(4) -0.008(4) 0.016(5)
C65 0.041(5) 0.053(6) 0.045(6) -0.016(4) -0.009(4) 0.017(5)
C66 0.047(5) 0.075(7) 0.020(5) -0.023(5) -0.008(4) 0.014(5)
C67 0.032(4) 0.044(5) 0.025(4) -0.006(4) 0.004(4) -0.004(4)
C68 0.026(4) 0.049(5) 0.023(4) -0.004(4) 0.004(3) -0.002(4)
C69 0.027(4) 0.041(5) 0.029(5) 0.000(4) 0.006(4) -0.007(4)
C70 0.034(5) 0.026(5) 0.052(6) 0.004(4) 0.021(4) -0.003(4)
C71 0.041(5) 0.042(6) 0.060(6) 0.005(4) 0.026(5) 0.012(5)
C72 0.076(7) 0.074(8) 0.041(6) 0.028(6) 0.028(6) 0.006(6)
C73 0.106(9) 0.041(7) 0.111(10) 0.023(7) 0.089(8) 0.028(7)
C74 0.098(9) 0.032(6) 0.137(11) -0.019(6) 0.085(9) -0.013(7)
C75 0.060(6) 0.047(6) 0.093(8) -0.012(5) 0.050(6) -0.016(6)
C76 0.037(5) 0.044(5) 0.040(5) 0.005(4) 0.006(4) 0.001(4)
C77 0.043(5) 0.046(6) 0.035(5) 0.010(4) -0.002(4) -0.002(4)
C78 0.066(7) 0.053(6) 0.034(6) 0.010(5) 0.010(5) 0.003(4)
C79 0.062(6) 0.074(7) 0.036(6) 0.010(5) 0.028(5) 0.003(5)
C80 0.029(5) 0.083(7) 0.060(7) 0.006(5) 0.008(5) 0.001(6)
C81 0.037(5) 0.062(6) 0.041(6) -0.007(4) 0.008(4) -0.002(5)
C82 0.046(5) 0.036(5) 0.034(5) -0.003(4) 0.024(4) 0.002(4)
C83 0.054(6) 0.045(6) 0.045(6) 0.003(5) 0.027(5) 0.006(4)
C84 0.058(6) 0.056(7) 0.084(8) 0.024(5) 0.039(6) 0.022(6)
C85 0.079(7) 0.049(6) 0.061(7) -0.002(5) 0.051(6) 0.011(5)
C86 0.072(6) 0.039(5) 0.036(5) -0.002(5) 0.024(5) 0.009(4)
C87 0.047(5) 0.030(5) 0.043(5) 0.001(4) 0.019(4) 0.004(4)

loop_
_atom_type_symbol
_atom_type_scat_dispersion_real
_atom_type_scat_dispersion_imag
_atom_type_scat_Cromer_Mann_a1
_atom_type_scat_Cromer_Mann_a2
_atom_type_scat_Cromer_Mann_a3
_atom_type_scat_Cromer_Mann_a4
_atom_type_scat_Cromer_Mann_b1
_atom_type_scat_Cromer_Mann_b2
_atom_type_scat_Cromer_Mann_b3
_atom_type_scat_Cromer_Mann_b4
_atom_type_scat_Cromer_Mann_c
_atom_type_scat_source
_atom_type_scat_dispersion_source
C 0.00313 0.00162 2.31000 1.02000 1.58860 0.86500 20.84390 10.20750 0.56870 51.65120 0.21560 'International Tables Volume C Table 6.1.1.4 (pp. 500-502)' 'Brennan, Cowan, Rev. Sci. Instrum., 1992, 63, 850'
Cl 0.14908 0.15974 11.46040 7.19640 6.25560 1.64550 0.01040 1.16620 18.51940 47.77840 -9.55740 'International Tables Volume C Table 6.1.1.4 (pp. 500-502)' 'Brennan, Cowan, Rev. Sci. Instrum., 1992, 63, 850'
F 0.01756 0.01033 3.53920 2.64120 1.51700 1.02430 10.28250 4.29440 0.26150 26.14760 0.27760 'International Tables Volume C Table 6.1.1.4 (pp. 500-502)' 'Brennan, Cowan, Rev. Sci. Instrum., 1992, 63, 850'
H 0.00000 0.00000 0.49300 0.32291 0.14019 0.04081 10.51090 26.12570 3.14236 57.79970 0.00304 'International Tables Volume C Table 6.1.1.4 (pp. 500-502)' 'Brennan, Cowan, Rev. Sci. Instrum., 1992, 63, 850'
N 0.00612 0.00332 12.21260 3.13220 2.01250 1.16630 0.00570 9.89330 28.99750 0.58260 -11.52900 'International Tables Volume C Table 6.1.1.4 (pp. 500-502)' 'Brennan, Cowan, Rev. Sci. Instrum., 1992, 63, 850'

loop_
_geom_angle_atom_site_label_1
_geom_angle_atom_site_label_2
_geom_angle_atom_site_label_3
_geom_angle
_geom_angle_site_symmetry_1
_geom_angle_site_symmetry_3
_geom_angle_publ_flag
Cl2 C88 Cl1 110.8(5) . . ?
Cl3 C88 Cl1 112.1(5) . . ?
Cl3 C88 Cl2 110.7(5) . . ?
H88 C88 Cl1 107.7(3) . . ?
H88 C88 Cl2 107.7(3) . . ?
H88 C88 Cl3 107.7(4) . . ?
C10 N1 C7 109.4(6) . . ?
C12 N2 H2 125.2(4) . . ?
C15 N2 H2 125.2(5) . . ?
C15 N2 C12 109.6(7) . . ?
C30 N3 C27 107.4(7) . . ?
C32 N4 H4 125.5(4) . . ?
C35 N4 H4 125.5(4) . . ?
C35 N4 C32 109.1(6) . . ?
C50 N5 C47 106.2(6) . . ?
C52 N6 H6 123.8(4) . . ?
C55 N6 H6 123.8(4) . . ?
C55 N6 C52 112.3(6) . . ?
C2 C1 H1 118.2(4) . . ?
C60 C1 H1 118.2(4) . . ?
C60 C1 C2 123.6(7) . . ?
C3 C2 C1 122.1(7) . . ?
C61 C2 C1 117.4(7) . . ?
C61 C2 C3 120.5(7) . . ?
H3 C3 C2 119.6(4) . . ?
C4 C3 C2 120.8(7) . . ?
C4 C3 H3 119.6(4) . . ?
H4a C4 C3 120.5(4) . . ?
C5 C4 C3 118.9(7) . . ?
C5 C4 H4a 120.5(4) . . ?
H5 C5 C4 118.1(4) . . ?
C6 C5 C4 123.8(7) . . ?
C6 C5 H5 118.1(4) . . ?
C7 C6 C5 119.2(6) . . ?
C61 C6 C5 118.9(6) . . ?
C61 C6 C7 121.8(6) . . ?
C6 C7 N1 118.0(6) . . ?
C8 C7 N1 107.6(6) . . ?
C8 C7 C6 134.3(7) . . ?
H8 C8 C7 125.8(4) . . ?
C9 C8 C7 108.3(6) . . ?
C9 C8 H8 125.8(4) . . ?
H9 C9 C8 126.1(4) . . ?
C10 C9 C8 107.8(6) . . ?
C10 C9 H9 126.1(4) . . ?
C9 C10 N1 106.9(6) . . ?
C11 C10 N1 119.8(7) . . ?
C11 C10 C9 133.3(7) . . ?
C12 C11 C10 125.1(7) . . ?
C70 C11 C10 114.4(7) . . ?
C70 C11 C12 120.5(6) . . ?
C11 C12 N2 121.3(7) . . ?
C13 C12 N2 108.9(7) . . ?
C13 C12 C11 129.7(8) . . ?
H13 C13 C12 127.7(5) . . ?
C14 C13 C12 104.6(8) . . ?
C14 C13 H13 127.7(5) . . ?
H14 C14 C13 125.5(5) . . ?
C15 C14 C13 108.9(8) . . ?
C15 C14 H14 125.5(5) . . ?
C14 C15 N2 108.0(8) . . ?
C16 C15 N2 122.5(8) . . ?
C16 C15 C14 129.5(8) . . ?
C17 C16 C15 117.0(9) . . ?
C64 C16 C15 122.2(8) . . ?
C64 C16 C17 120.8(9) . . ?
H17 C17 C16 120.2(6) . . ?
C18 C17 C16 119.6(10) . . ?
C18 C17 H17 120.2(6) . . ?
H18 C18 C17 120.5(6) . . ?
C19 C18 C17 119.0(10) . . ?
C19 C18 H18 120.5(6) . . ?
H19 C19 C18 118.8(6) . . ?
C20 C19 C18 122.5(10) . . ?
C20 C19 H19 118.8(7) . . ?
C21 C20 C19 123.1(10) . . ?
C64 C20 C19 119.0(10) . . ?
C64 C20 C21 117.9(9) . . ?
H21 C21 C20 118.6(5) . . ?
C22 C21 C20 122.8(9) . . ?
C22 C21 H21 118.6(6) . . ?
C23 C22 C21 120.7(10) . . ?
C66 C22 C21 118.0(10) . . ?
C66 C22 C23 121.3(10) . . ?
H23 C23 C22 121.1(6) . . ?
C24 C23 C22 117.9(10) . . ?
C24 C23 H23 121.1(6) . . ?
H24 C24 C23 118.5(6) . . ?
C25 C24 C23 122.9(11) . . ?
C25 C24 H24 118.5(7) . . ?
H25 C25 C24 119.3(7) . . ?
C26 C25 C24 121.3(10) . . ?
C26 C25 H25 119.3(6) . . ?
C27 C26 C25 120.1(9) . . ?
C66 C26 C25 118.0(8) . . ?
C66 C26 C27 121.8(8) . . ?
C26 C27 N3 122.8(8) . . ?
C28 C27 N3 110.9(7) . . ?
C28 C27 C26 126.2(9) . . ?
C29 C28 C27 104.1(8) . . ?
H28 C28 C27 127(4) . . ?
H28 C28 C29 128(4) . . ?
H29 C29 C28 125.7(5) . . ?
C30 C29 C28 108.5(8) . . ?
C30 C29 H29 125.7(5) . . ?
C29 C30 N3 109.0(7) . . ?
C31 C30 N3 124.0(7) . . ?
C31 C30 C29 126.2(7) . . ?
C32 C31 C30 127.5(7) . . ?
C76 C31 C30 114.5(7) . . ?
C76 C31 C32 117.9(7) . . ?
C31 C32 N4 124.4(7) . . ?
C33 C32 N4 106.5(7) . . ?
C33 C32 C31 129.0(7) . . ?
H33 C33 C32 125.3(4) . . ?
C34 C33 C32 109.4(7) . . ?
C34 C33 H33 125.3(5) . . ?
H34 C34 C33 127.0(5) . . ?
C35 C34 C33 106.0(7) . . ?
C35 C34 H34 127.0(5) . . ?
C34 C35 N4 108.9(6) . . ?
C36 C35 N4 123.7(7) . . ?
C36 C35 C34 127.4(7) . . ?
C37 C36 C35 119.1(7) . . ?
C67 C36 C35 122.1(6) . . ?
C67 C36 C37 118.7(7) . . ?
H37 C37 C36 119.5(5) . . ?
C38 C37 C36 121.0(8) . . ?
C38 C37 H37 119.5(5) . . ?
H38 C38 C37 119.7(5) . . ?
C39 C38 C37 120.7(8) . . ?
C39 C38 H38 119.7(5) . . ?
H39 C39 C38 119.2(5) . . ?
C40 C39 C38 121.7(8) . . ?
C40 C39 H39 119.2(5) . . ?
C41 C40 C39 124.1(7) . . ?
C67 C40 C39 118.8(8) . . ?
C67 C40 C41 117.0(7) . . ?
H41 C41 C40 118.2(4) . . ?
C42 C41 C40 123.7(7) . . ?
C42 C41 H41 118.2(5) . . ?
C43 C42 C41 123.4(8) . . ?
C69 C42 C41 118.5(7) . . ?
C69 C42 C43 118.1(7) . . ?
H43 C43 C42 118.4(5) . . ?
C44 C43 C42 123.2(8) . . ?
C44 C43 H43 118.4(5) . . ?
H44 C44 C43 120.5(5) . . ?
C45 C44 C43 119.0(8) . . ?
C45 C44 H44 120.5(5) . . ?
H45 C45 C44 119.0(5) . . ?
C46 C45 C44 122.0(8) . . ?
C46 C45 H45 119.0(5) . . ?
C47 C46 C45 118.4(7) . . ?
C69 C46 C45 118.7(7) . . ?
C69 C46 C47 122.9(7) . . ?
C46 C47 N5 121.0(7) . . ?
C48 C47 N5 110.9(7) . . ?
C48 C47 C46 128.1(7) . . ?
H48 C48 C47 126.9(4) . . ?
C49 C48 C47 106.2(7) . . ?
C49 C48 H48 126.9(5) . . ?
H49 C49 C48 126.6(5) . . ?
C50 C49 C48 106.7(7) . . ?
C50 C49 H49 126.6(4) . . ?
C49 C50 N5 109.9(6) . . ?
C51 C50 N5 120.1(6) . . ?
C51 C50 C49 130.0(7) . . ?
C52 C51 C50 123.3(6) . . ?
C82 C51 C50 120.4(6) . . ?
C82 C51 C52 116.3(6) . . ?
C51 C52 N6 122.0(6) . . ?
C53 C52 N6 105.9(6) . . ?
C53 C52 C51 132.0(7) . . ?
H53 C53 C52 126.1(4) . . ?
C54 C53 C52 107.9(7) . . ?
C54 C53 H53 126.1(4) . . ?
H54 C54 C53 125.7(4) . . ?
C55 C54 C53 108.6(7) . . ?
C55 C54 H54 125.7(4) . . ?
C54 C55 N6 105.2(6) . . ?
C56 C55 N6 119.0(6) . . ?
C56 C55 C54 135.7(7) . . ?
C57 C56 C55 117.9(6) . . ?
C63 C56 C55 124.0(6) . . ?
C63 C56 C57 118.1(6) . . ?
H57 C57 C56 118.3(4) . . ?
C58 C57 C56 123.5(7) . . ?
C58 C57 H57 118.3(4) . . ?
H58 C58 C57 120.5(4) . . ?
C59 C58 C57 118.9(7) . . ?
C59 C58 H58 120.5(4) . . ?
H59 C59 C58 118.9(4) . . ?
C60 C59 C58 122.2(7) . . ?
C60 C59 H59 118.9(4) . . ?
C59 C60 C1 121.8(7) . . ?
C63 C60 C1 118.2(6) . . ?
C63 C60 C59 120.0(7) . . ?
C6 C61 C2 116.8(6) . . ?
C62 C61 C2 120.0(6) . . ?
C62 C61 C6 123.2(6) . . ?
H62 C62 C61 119.0(4) . . ?
C63 C62 C61 122.1(6) . . ?
C63 C62 H62 119.0(4) . . ?
C60 C63 C56 117.3(6) . . ?
C62 C63 C56 124.3(6) . . ?
C62 C63 C60 118.4(6) . . ?
C20 C64 C16 118.9(9) . . ?
C65 C64 C16 123.0(8) . . ?
C65 C64 C20 118.0(9) . . ?
H65 C65 C64 117.6(5) . . ?
C66 C65 C64 124.8(8) . . ?
C66 C65 H65 117.6(5) . . ?
C26 C66 C22 118.3(9) . . ?
C65 C66 C22 117.8(9) . . ?
C65 C66 C26 123.8(7) . . ?
C40 C67 C36 118.9(7) . . ?
C68 C67 C36 121.6(7) . . ?
C68 C67 C40 119.4(7) . . ?
H68 C68 C67 118.2(5) . . ?
C69 C68 C67 123.5(7) . . ?
C69 C68 H68 118.2(4) . . ?
C46 C69 C42 118.8(7) . . ?
C68 C69 C42 117.5(7) . . ?
C68 C69 C46 123.6(7) . . ?
C71 C70 C11 120.3(7) . . ?
C75 C70 C11 122.2(8) . . ?
C75 C70 C71 117.2(8) . . ?
C70 C71 F1 121.3(7) . . ?
C72 C71 F1 116.2(9) . . ?
C72 C71 C70 122.5(9) . . ?
C71 C72 F2 120.6(10) . . ?
C73 C72 F2 120.7(10) . . ?
C73 C72 C71 118.7(10) . . ?
C72 C73 F3 119.2(12) . . ?
C74 C73 F3 121.0(11) . . ?
C74 C73 C72 119.7(9) . . ?
C73 C74 F4 119.6(11) . . ?
C75 C74 F4 120.0(12) . . ?
C75 C74 C73 120.4(10) . . ?
C70 C75 F5 119.2(8) . . ?
C74 C75 F5 119.4(9) . . ?
C74 C75 C70 121.4(10) . . ?
C77 C76 C31 122.7(7) . . ?
C81 C76 C31 122.8(7) . . ?
C81 C76 C77 114.5(7) . . ?
C76 C77 F6 118.8(7) . . ?
C78 C77 F6 117.5(7) . . ?
C78 C77 C76 123.7(8) . . ?
C77 C78 F7 120.7(8) . . ?
C79 C78 F7 120.9(8) . . ?
C79 C78 C77 118.4(8) . . ?
C78 C79 F8 120.2(8) . . ?
C80 C79 F8 118.9(9) . . ?
C80 C79 C78 120.9(8) . . ?
C79 C80 F9 120.6(8) . . ?
C81 C80 F9 119.5(8) . . ?
C81 C80 C79 119.9(8) . . ?
C76 C81 F10 119.2(7) . . ?
C80 C81 F10 118.1(7) . . ?
C80 C81 C76 122.7(8) . . ?
C83 C82 C51 122.1(7) . . ?
C87 C82 C51 122.4(7) . . ?
C87 C82 C83 115.3(7) . . ?
C82 C83 F11 119.4(7) . . ?
C84 C83 F11 119.6(8) . . ?
C84 C83 C82 121.0(8) . . ?
C83 C84 F12 117.0(9) . . ?
C85 C84 F12 121.1(8) . . ?
C85 C84 C83 121.8(9) . . ?
C84 C85 F13 121.2(9) . . ?
C86 C85 F13 118.8(9) . . ?
C86 C85 C84 119.9(8) . . ?
C85 C86 F14 120.8(8) . . ?
C87 C86 F14 120.2(8) . . ?
C87 C86 C85 118.9(8) . . ?
C82 C87 F15 120.3(7) . . ?
C86 C87 F15 116.8(7) . . ?
C86 C87 C82 122.8(8) . . ?

loop_
_geom_bond_atom_site_label_1
_geom_bond_atom_site_label_2
_geom_bond_distance
_geom_bond_site_symmetry_2
_geom_bond_publ_flag
Cl1 C88 1.745(9) . ?
Cl2 C88 1.749(9) . ?
Cl3 C88 1.699(9) . ?
C88 H88 1.0000 . ?
F1 C71 1.353(9) . ?
F2 C72 1.338(11) . ?
F3 C73 1.348(10) . ?
F4 C74 1.349(11) . ?
F5 C75 1.339(11) . ?
F6 C77 1.349(9) . ?
F7 C78 1.341(9) . ?
F8 C79 1.372(9) . ?
F9 C80 1.363(9) . ?
F10 C81 1.353(9) . ?
F11 C83 1.334(9) . ?
F12 C84 1.375(10) . ?
F13 C85 1.349(9) . ?
F14 C86 1.334(9) . ?
F15 C87 1.345(8) . ?
N1 C7 1.378(8) . ?
N1 C10 1.400(8) . ?
N2 H2 0.8800 . ?
N2 C12 1.371(9) . ?
N2 C15 1.322(9) . ?
N3 C27 1.343(10) . ?
N3 C30 1.392(9) . ?
N4 H4 0.8800 . ?
N4 C32 1.391(8) . ?
N4 C35 1.347(9) . ?
N5 C47 1.324(9) . ?
N5 C50 1.401(8) . ?
N6 H6 0.8800 . ?
N6 C52 1.366(8) . ?
N6 C55 1.360(8) . ?
C1 H1 0.9500 . ?
C1 C2 1.393(10) . ?
C1 C60 1.396(10) . ?
C2 C3 1.416(9) . ?
C2 C61 1.437(9) . ?
C3 H3 0.9500 . ?
C3 C4 1.360(10) . ?
C4 H4a 0.9500 . ?
C4 C5 1.400(9) . ?
C5 H5 0.9500 . ?
C5 C6 1.359(9) . ?
C6 C7 1.465(9) . ?
C6 C61 1.454(9) . ?
C7 C8 1.382(9) . ?
C8 H8 0.9500 . ?
C8 C9 1.409(9) . ?
C9 H9 0.9500 . ?
C9 C10 1.389(10) . ?
C10 C11 1.413(10) . ?
C11 C12 1.379(10) . ?
C11 C70 1.496(10) . ?
C12 C13 1.441(10) . ?
C13 H13 0.9500 . ?
C13 C14 1.373(12) . ?
C14 H14 0.9500 . ?
C14 C15 1.435(11) . ?
C15 C16 1.483(12) . ?
C16 C17 1.389(11) . ?
C16 C64 1.427(12) . ?
C17 H17 0.9500 . ?
C17 C18 1.445(13) . ?
C18 H18 0.9500 . ?
C18 C19 1.367(13) . ?
C19 H19 0.9500 . ?
C19 C20 1.411(13) . ?
C20 C21 1.426(13) . ?
C20 C64 1.421(11) . ?
C21 H21 0.9500 . ?
C21 C22 1.388(13) . ?
C22 C23 1.415(13) . ?
C22 C66 1.434(11) . ?
C23 H23 0.9500 . ?
C23 C24 1.333(13) . ?
C24 H24 0.9500 . ?
C24 C25 1.424(12) . ?
C25 H25 0.9500 . ?
C25 C26 1.363(11) . ?
C26 C27 1.480(11) . ?
C26 C66 1.447(12) . ?
C27 C28 1.454(11) . ?
C28 C29 1.402(11) . ?
C28 H28 1.23(10) . ?
C29 H29 0.9500 . ?
C29 C30 1.405(10) . ?
C30 C31 1.389(10) . ?
C31 C32 1.382(10) . ?
C31 C76 1.494(10) . ?
C32 C33 1.412(10) . ?
C33 H33 0.9500 . ?
C33 C34 1.364(10) . ?
C34 H34 0.9500 . ?
C34 C35 1.431(10) . ?
C35 C36 1.471(10) . ?
C36 C37 1.384(10) . ?
C36 C67 1.446(10) . ?
C37 H37 0.9500 . ?
C37 C38 1.419(10) . ?
C38 H38 0.9500 . ?
C38 C39 1.347(11) . ?
C39 H39 0.9500 . ?
C39 C40 1.407(11) . ?
C40 C41 1.413(11) . ?
C40 C67 1.440(9) . ?
C41 H41 0.9500 . ?
C41 C42 1.382(10) . ?
C42 C43 1.414(11) . ?
C42 C69 1.454(10) . ?
C43 H43 0.9500 . ?
C43 C44 1.348(11) . ?
C44 H44 0.9500 . ?
C44 C45 1.426(10) . ?
C45 H45 0.9500 . ?
C45 C46 1.388(10) . ?
C46 C47 1.461(10) . ?
C46 C69 1.445(10) . ?
C47 C48 1.466(10) . ?
C48 H48 0.9500 . ?
C48 C49 1.359(10) . ?
C49 H49 0.9500 . ?
C49 C50 1.431(10) . ?
C50 C51 1.395(10) . ?
C51 C52 1.426(9) . ?
C51 C82 1.481(9) . ?
C52 C53 1.402(10) . ?
C53 H53 0.9500 . ?
C53 C54 1.383(9) . ?
C54 H54 0.9500 . ?
C54 C55 1.411(9) . ?
C55 C56 1.479(9) . ?
C56 C57 1.377(9) . ?
C56 C63 1.460(9) . ?
C57 H57 0.9500 . ?
C57 C58 1.415(9) . ?
C58 H58 0.9500 . ?
C58 C59 1.336(9) . ?
C59 H59 0.9500 . ?
C59 C60 1.412(10) . ?
C60 C63 1.445(9) . ?
C61 C62 1.387(9) . ?
C62 H62 0.9500 . ?
C62 C63 1.402(9) . ?
C64 C65 1.372(11) . ?
C65 H65 0.9500 . ?
C65 C66 1.386(11) . ?
C67 C68 1.383(9) . ?
C68 H68 0.9500 . ?
C68 C69 1.396(10) . ?
C70 C71 1.370(11) . ?
C70 C75 1.380(11) . ?
C71 C72 1.397(11) . ?
C72 C73 1.374(14) . ?
C73 C74 1.370(15) . ?
C74 C75 1.380(13) . ?
C76 C77 1.391(10) . ?
C76 C81 1.386(10) . ?
C77 C78 1.374(11) . ?
C78 C79 1.351(12) . ?
C79 C80 1.356(12) . ?
C80 C81 1.365(11) . ?
C82 C83 1.390(11) . ?
C82 C87 1.391(10) . ?
C83 C84 1.387(11) . ?
C84 C85 1.328(12) . ?
C85 C86 1.362(12) . ?
C86 C87 1.391(10) . ?

loop_
_geom_hbond_atom_site_label_D
_geom_hbond_atom_site_label_H
_geom_hbond_atom_site_label_A
_geom_hbond_distance_DH
_geom_hbond_distance_HA
_geom_hbond_distance_DA
_geom_hbond_angle_DHA
_geom_hbond_site_symmetry_A
N2 H2 N1 0.8800 2.019(9) 2.632(8) 125.8(2) .
N6 H6 N5 0.8800 1.987(8) 2.616(8) 127.4(2) .

loop_
_geom_torsion_atom_site_label_1
_geom_torsion_atom_site_label_2
_geom_torsion_atom_site_label_3
_geom_torsion_atom_site_label_4
_geom_torsion
_geom_torsion_site_symmetry_1
_geom_torsion_site_symmetry_2
_geom_torsion_site_symmetry_3
_geom_torsion_site_symmetry_4
_geom_torsion_publ_flag
F1 C71 C70 C11 -5.5(9) . . . . ?
F1 C71 C70 C75 -179.8(8) . . . . ?
F1 C71 C72 F2 0.7(8) . . . . ?
F1 C71 C72 C73 179.4(8) . . . . ?
F2 C72 C71 C70 179.8(7) . . . . ?
F2 C72 C73 F3 0.1(10) . . . . ?
F2 C72 C73 C74 -178.5(9) . . . . ?
F3 C73 C72 C71 -178.6(8) . . . . ?
F3 C73 C74 F4 -1.5(10) . . . . ?
F3 C73 C74 C75 177.7(9) . . . . ?
F4 C74 C73 C72 177.1(9) . . . . ?
F4 C74 C75 F5 0.6(12) . . . . ?
F4 C74 C75 C70 -177.4(9) . . . . ?
F5 C75 C70 C11 5.7(10) . . . . ?
F5 C75 C70 C71 179.9(8) . . . . ?
F5 C75 C74 C73 -178.6(9) . . . . ?
F6 C77 C76 C31 -0.5(9) . . . . ?
F6 C77 C76 C81 179.0(7) . . . . ?
F6 C77 C78 F7 0.9(8) . . . . ?
F6 C77 C78 C79 -178.7(7) . . . . ?
F7 C78 C77 C76 179.6(7) . . . . ?
F7 C78 C79 F8 -1.3(9) . . . . ?
F7 C78 C79 C80 -179.4(8) . . . . ?
F8 C79 C78 C77 178.4(8) . . . . ?
F8 C79 C80 F9 1.5(9) . . . . ?
F8 C79 C80 C81 -178.9(8) . . . . ?
F9 C80 C79 C78 179.7(8) . . . . ?
F9 C80 C81 F10 -2.1(10) . . . . ?
F9 C80 C81 C76 -179.4(8) . . . . ?
F10 C81 C76 C31 1.4(10) . . . . ?
F10 C81 C76 C77 -178.0(7) . . . . ?
F10 C81 C80 C79 178.3(8) . . . . ?
F11 C83 C82 C51 -4.0(9) . . . . ?
F11 C83 C82 C87 -178.7(7) . . . . ?
F11 C83 C84 F12 -0.2(9) . . . . ?
F11 C83 C84 C85 -178.1(8) . . . . ?
F12 C84 C83 C82 179.0(7) . . . . ?
F12 C84 C85 F13 1.1(11) . . . . ?
F12 C84 C85 C86 178.3(9) . . . . ?
F13 C85 C84 C83 179.0(8) . . . . ?
F13 C85 C86 F14 -0.6(10) . . . . ?
F13 C85 C86 C87 -179.6(7) . . . . ?
F14 C86 C85 C84 -177.9(9) . . . . ?
F14 C86 C87 F15 -1.7(9) . . . . ?
F14 C86 C87 C82 -178.7(7) . . . . ?
F15 C87 C82 C51 5.7(9) . . . . ?
F15 C87 C82 C83 -179.7(7) . . . . ?
F15 C87 C86 C85 177.2(7) . . . . ?
N1 C7 C6 C5 -30.9(7) . . . . ?
N1 C7 C6 C61 148.0(6) . . . . ?
N1 C7 C8 C9 -1.2(6) . . . . ?
N1 C10 C9 C8 1.2(6) . . . . ?
N1 C10 C11 C12 4.5(8) . . . . ?
N1 C10 C11 C70 -173.8(7) . . . . ?
N2 C12 C11 C10 0.5(9) . . . . ?
N2 C12 C11 C70 178.8(7) . . . . ?
N2 C12 C13 C14 -0.2(7) . . . . ?
N2 C15 C14 C13 -0.4(8) . . . . ?
N2 C15 C16 C17 149.2(8) . . . . ?
N2 C15 C16 C64 -30.2(9) . . . . ?
N3 C27 C26 C25 -17.6(9) . . . . ?
N3 C27 C26 C66 166.2(7) . . . . ?
N3 C27 C28 C29 -2.8(7) . . . . ?
N3 C30 C29 C28 -1.6(7) . . . . ?
N3 C30 C31 C32 7.7(9) . . . . ?
N3 C30 C31 C76 -177.3(7) . . . . ?
N4 C32 C31 C30 -9.4(9) . . . . ?
N4 C32 C31 C76 175.8(7) . . . . ?
N4 C32 C33 C34 0.8(6) . . . . ?
N4 C35 C34 C33 3.5(7) . . . . ?
N4 C35 C36 C37 29.1(8) . . . . ?
N4 C35 C36 C67 -153.3(7) . . . . ?
N5 C47 C46 C45 -155.2(7) . . . . ?
N5 C47 C46 C69 25.0(8) . . . . ?
N5 C47 C48 C49 -1.8(7) . . . . ?
N5 C50 C49 C48 0.0(6) . . . . ?
N5 C50 C51 C52 3.6(8) . . . . ?
N5 C50 C51 C82 -176.5(6) . . . . ?
N6 C52 C51 C50 1.5(8) . . . . ?
N6 C52 C51 C82 -178.4(7) . . . . ?
N6 C52 C53 C54 -0.3(6) . . . . ?
N6 C55 C54 C53 0.8(6) . . . . ?
N6 C55 C56 C57 17.1(7) . . . . ?
N6 C55 C56 C63 -162.5(6) . . . . ?
C1 C2 C3 C4 179.8(7) . . . . ?
C1 C2 C61 C6 -176.1(6) . . . . ?
C1 C2 C61 C62 4.9(7) . . . . ?
C1 C60 C59 C58 179.6(7) . . . . ?
C1 C60 C63 C56 -179.0(6) . . . . ?
C1 C60 C63 C62 3.2(7) . . . . ?
C2 C3 C4 C5 -1.9(8) . . . . ?
C2 C61 C6 C5 -5.4(7) . . . . ?
C2 C61 C6 C7 175.7(6) . . . . ?
C2 C61 C62 C63 -6.0(8) . . . . ?
C3 C4 C5 C6 1.4(9) . . . . ?
C4 C5 C6 C7 -178.7(7) . . . . ?
C4 C5 C6 C61 2.4(8) . . . . ?
C5 C6 C7 C8 143.4(6) . . . . ?
C5 C6 C61 C62 173.5(6) . . . . ?
C6 C7 C8 C9 -176.0(9) . . . . ?
C6 C61 C62 C63 175.1(6) . . . . ?
C7 C8 C9 C10 0.0(7) . . . . ?
C8 C9 C10 C11 -177.9(5) . . . . ?
C9 C10 C11 C12 -176.5(8) . . . . ?
C9 C10 C11 C70 5.2(10) . . . . ?
C10 C11 C12 C13 -176.0(7) . . . . ?
C10 C11 C70 C71 -88.1(7) . . . . ?
C10 C11 C70 C75 85.9(8) . . . . ?
C11 C12 C13 C14 176.7(10) . . . . ?
C11 C70 C71 C72 175.4(7) . . . . ?
C11 C70 C75 C74 -176.3(9) . . . . ?
C12 C13 C14 C15 0.4(7) . . . . ?
C13 C14 C15 C16 -179.6(7) . . . . ?
C14 C15 C16 C17 -31.8(10) . . . . ?
C14 C15 C16 C64 148.8(9) . . . . ?
C15 C16 C17 C18 -174.9(7) . . . . ?
C15 C16 C64 C20 174.3(7) . . . . ?
C15 C16 C64 C65 -9.1(9) . . . . ?
C16 C17 C18 C19 0.1(9) . . . . ?
C16 C64 C20 C19 1.0(9) . . . . ?
C16 C64 C20 C21 -178.3(7) . . . . ?
C16 C64 C65 C66 -174.8(7) . . . . ?
C17 C18 C19 C20 -4.3(9) . . . . ?
C18 C19 C20 C21 -177.0(8) . . . . ?
C18 C19 C20 C64 3.7(10) . . . . ?
C19 C20 C21 C22 175.2(8) . . . . ?
C19 C20 C64 C65 -175.7(7) . . . . ?
C20 C21 C22 C23 178.3(8) . . . . ?
C20 C21 C22 C66 -0.6(9) . . . . ?
C20 C64 C65 C66 1.8(9) . . . . ?
C21 C22 C23 C24 -179.1(9) . . . . ?
C21 C22 C66 C26 -176.3(7) . . . . ?
C21 C22 C66 C65 7.1(9) . . . . ?
C22 C23 C24 C25 -3.2(10) . . . . ?
C22 C66 C26 C25 -6.0(8) . . . . ?
C22 C66 C26 C27 170.3(7) . . . . ?
C22 C66 C65 C64 -7.9(9) . . . . ?
C23 C24 C25 C26 1.8(11) . . . . ?
C24 C25 C26 C27 -173.4(7) . . . . ?
C24 C25 C26 C66 2.9(9) . . . . ?
C25 C26 C27 C28 157.6(7) . . . . ?
C25 C26 C66 C65 170.4(7) . . . . ?
C26 C27 C28 C29 -178.5(8) . . . . ?
C26 C66 C65 C64 175.7(7) . . . . ?
C27 C28 C29 C30 2.6(7) . . . . ?
C28 C29 C30 C31 168.6(6) . . . . ?
C29 C30 C31 C32 -161.1(8) . . . . ?
C29 C30 C31 C76 13.8(9) . . . . ?
C30 C31 C32 C33 165.9(7) . . . . ?
C30 C31 C76 C77 71.2(8) . . . . ?
C30 C31 C76 C81 -108.2(7) . . . . ?
C31 C32 C33 C34 -175.2(8) . . . . ?
C31 C76 C77 C78 -179.2(8) . . . . ?
C31 C76 C81 C80 178.7(8) . . . . ?
C32 C33 C34 C35 -2.5(7) . . . . ?
C33 C34 C35 C36 -179.5(5) . . . . ?
C34 C35 C36 C37 -147.5(8) . . . . ?
C34 C35 C36 C67 30.1(8) . . . . ?
C35 C36 C37 C38 176.2(7) . . . . ?
C35 C36 C67 C40 -173.6(6) . . . . ?
C35 C36 C67 C68 9.1(8) . . . . ?
C36 C37 C38 C39 -0.0(9) . . . . ?
C36 C67 C40 C39 -5.0(8) . . . . ?
C36 C67 C40 C41 178.5(6) . . . . ?
C36 C67 C68 C69 -178.0(6) . . . . ?
C37 C38 C39 C40 -1.0(9) . . . . ?
C38 C39 C40 C41 179.8(8) . . . . ?
C38 C39 C40 C67 3.6(10) . . . . ?
C39 C40 C41 C42 -177.6(8) . . . . ?
C39 C40 C67 C68 172.3(7) . . . . ?
C40 C41 C42 C43 -174.9(7) . . . . ?
C40 C41 C42 C69 6.2(9) . . . . ?
C40 C67 C68 C69 4.8(8) . . . . ?
C41 C42 C43 C44 178.1(8) . . . . ?
C41 C42 C69 C46 178.3(7) . . . . ?
C41 C42 C69 C68 -5.6(8) . . . . ?
C42 C43 C44 C45 2.7(9) . . . . ?
C42 C69 C46 C45 4.4(8) . . . . ?
C42 C69 C46 C47 -175.9(6) . . . . ?
C42 C69 C68 C67 0.2(8) . . . . ?
C43 C44 C45 C46 1.4(9) . . . . ?
C44 C45 C46 C47 175.4(7) . . . . ?
C44 C45 C46 C69 -4.9(8) . . . . ?
C45 C46 C47 C48 25.9(8) . . . . ?
C45 C46 C69 C68 -171.5(6) . . . . ?
C46 C47 C48 C49 177.2(8) . . . . ?
C46 C69 C68 C67 176.1(7) . . . . ?
C47 C48 C49 C50 1.0(6) . . . . ?
C48 C49 C50 C51 -178.2(6) . . . . ?
C49 C50 C51 C52 -178.4(8) . . . . ?
C49 C50 C51 C82 1.5(9) . . . . ?
C50 C51 C52 C53 178.6(7) . . . . ?
C50 C51 C82 C83 115.3(8) . . . . ?
C50 C51 C82 C87 -70.4(8) . . . . ?
C51 C52 C53 C54 -177.8(9) . . . . ?
C51 C82 C83 C84 176.8(8) . . . . ?
C51 C82 C87 C86 -177.4(7) . . . . ?
C52 C53 C54 C55 -0.3(7) . . . . ?
C53 C54 C55 C56 178.6(5) . . . . ?
C54 C55 C56 C57 -160.4(8) . . . . ?
C54 C55 C56 C63 20.0(10) . . . . ?
C55 C56 C57 C58 -178.0(6) . . . . ?
C55 C56 C63 C60 178.4(6) . . . . ?
C55 C56 C63 C62 -3.9(8) . . . . ?
C56 C57 C58 C59 -1.0(8) . . . . ?
C56 C63 C60 C59 0.1(7) . . . . ?
C56 C63 C62 C61 -175.7(6) . . . . ?
C57 C58 C59 C60 -0.1(8) . . . . ?
C58 C59 C60 C63 0.5(8) . . . . ?
C59 C60 C63 C62 -177.7(6) . . . . ?
C60 C63 C62 C61 1.9(7) . . . . ?
C70 C71 C72 C73 -1.4(10) . . . . ?
C70 C75 C74 C73 3.4(11) . . . . ?
C71 C72 C73 C74 2.7(11) . . . . ?
C72 C73 C74 C75 -3.7(11) . . . . ?
C76 C77 C78 C79 -0.0(10) . . . . ?
C76 C81 C80 C79 1.0(10) . . . . ?
C77 C78 C79 C80 0.2(10) . . . . ?
C78 C79 C80 C81 -0.7(11) . . . . ?
C82 C83 C84 C85 1.0(10) . . . . ?
C82 C87 C86 C85 0.2(10) . . . . ?
C83 C84 C85 C86 -3.8(11) . . . . ?
C84 C85 C86 C87 3.2(11) . . . . ?

loop_
_smtbx_masks_void_nr
_smtbx_masks_void_average_x
_smtbx_masks_void_average_y
_smtbx_masks_void_average_z
_smtbx_masks_void_volume
_smtbx_masks_void_count_electrons
_smtbx_masks_void_content
1 -0.211 0.448 0.791 280.5 80.8 '1.5 CHCl3'
2 0.211 0.552 0.209 280.5 80.6 '1.5 CHCl3'
3 0.147 0.884 0.985 22.5 0.0 ?
4 0.289 0.052 0.291 280.5 80.7 '1.5 CHCl3'
5 0.353 0.384 0.515 22.5 0.0 ?
6 0.711 -0.052 0.709 280.5 80.7 '1.5 CHCl3'
7 0.647 0.616 0.485 22.5 0.0 ?
8 0.853 0.116 0.015 22.5 0.0 ?
